data_2219750
loop_
_publ_author_name
'Ling, Chun-Sheng'
'Yan, Lin'

_publ_section_title
;
 Tetrakis[tris(2,2'-bi-1<i>H</i>-benzimidazole)nickel(II)]
 bis(phosphate) sulfate
;
_journal_coeditor_code AT2642
_journal_issue 11
_journal_name_full 'Acta Crystallographica Section E'
_journal_page_first m1399
_journal_paper_doi 10.1107/S1600536808032571
_journal_volume 64
_journal_year 2008
_chemical_formula_iupac '[Ni (C14 H10 N4)3]4 (P O4)2 (S O4)'
_chemical_formula_moiety '4C42 H30 N12 Ni1 2+ , 2P O4 3- , S O4 2-'
_chemical_formula_sum 'C168 H120 N48 Ni4 O12 P2 S'
_chemical_formula_weight 3331.96
_chemical_name_systematic
;
Tetrakis[tris(2,2'-bi-1<i>H</i>-benzimidazole)nickel(II)]
bis(phosphate) sulfate
;
_space_group_IT_number 220
_symmetry_cell_setting cubic
_symmetry_space_group_name_Hall 'I -4bd 2c 3'
_symmetry_space_group_name_H-M 'I -4 3 d'
_atom_sites_solution_hydrogens geom
_atom_sites_solution_primary direct
_atom_sites_solution_secondary difmap
_audit_creation_method SHELXL-97
_cell_angle_alpha 90.00
_cell_angle_beta 90.00
_cell_angle_gamma 90.00
_cell_formula_units_Z 4
_cell_length_a 24.964(7)
_cell_length_b 24.964(7)
_cell_length_c 24.964(7)
_cell_measurement_reflns_used 3375
_cell_measurement_temperature 296(2)
_cell_measurement_theta_max 19.21
_cell_measurement_theta_min 2.31
_cell_volume 15558(8)
_computing_cell_refinement 'SAINT-Plus (Bruker, 2001)'
_computing_data_collection 'SMART (Bruker, 2001)'
_computing_data_reduction 'SAINT-Plus (Bruker, 2001)'
_computing_molecular_graphics 'SHELXTL (Sheldrick, 2008)'
_computing_publication_material 'SHELXTL (Sheldrick, 2008)'
_computing_structure_refinement 'SHELXL97 (Sheldrick, 2008)'
_computing_structure_solution 'SHELXS97 (Sheldrick, 2008)'
_diffrn_ambient_temperature 296(2)
_diffrn_measured_fraction_theta_full 0.999
_diffrn_measured_fraction_theta_max 0.999
_diffrn_measurement_device_type 'Bruker SMART CCD area-detector'
_diffrn_measurement_method '\f and \w'
_diffrn_radiation_monochromator graphite
_diffrn_radiation_source 'fine-focus sealed tube'
_diffrn_radiation_type MoK\a
_diffrn_radiation_wavelength 0.71073
_diffrn_reflns_av_R_equivalents 0.0659
_diffrn_reflns_av_sigmaI/netI 0.0441
_diffrn_reflns_limit_h_max 11
_diffrn_reflns_limit_h_min -30
_diffrn_reflns_limit_k_max 29
_diffrn_reflns_limit_k_min -30
_diffrn_reflns_limit_l_max 20
_diffrn_reflns_limit_l_min -21
_diffrn_reflns_number 20222
_diffrn_reflns_theta_full 26.00
_diffrn_reflns_theta_max 26.00
_diffrn_reflns_theta_min 2.00
_exptl_absorpt_coefficient_mu 0.591
_exptl_absorpt_correction_T_max 0.8761
_exptl_absorpt_correction_T_min 0.8335
_exptl_absorpt_correction_type multi-scan
_exptl_absorpt_process_details '(SADABS; Sheldrick, 2001)'
_exptl_crystal_colour green
_exptl_crystal_density_diffrn 1.423
_exptl_crystal_density_method 'not measured'
_exptl_crystal_description block
_exptl_crystal_F_000 6872
_exptl_crystal_size_max 0.32
_exptl_crystal_size_mid 0.27
_exptl_crystal_size_min 0.23
_refine_diff_density_max 0.614
_refine_diff_density_min -0.203
_refine_ls_abs_structure_details 'Flack (1983), 1182 Friedel pairs'
_refine_ls_abs_structure_Flack -0.02(2)
_refine_ls_extinction_method none
_refine_ls_goodness_of_fit_ref 1.014
_refine_ls_hydrogen_treatment constr
_refine_ls_matrix_type full
_refine_ls_number_parameters 177
_refine_ls_number_reflns 2551
_refine_ls_number_restraints 0
_refine_ls_restrained_S_all 1.014
_refine_ls_R_factor_all 0.0802
_refine_ls_R_factor_gt 0.0381
_refine_ls_shift/su_max 0.001
_refine_ls_shift/su_mean 0.000
_refine_ls_structure_factor_coef Fsqd
_refine_ls_weighting_details 'calc w=1/[\s^2^(Fo^2^)+(0.0528P)^2^] where P=(Fo^2^+2Fc^2^)/3'
_refine_ls_weighting_scheme calc
_refine_ls_wR_factor_gt 0.0847
_refine_ls_wR_factor_ref 0.0976
_reflns_number_gt 1782
_reflns_number_total 2551
_reflns_threshold_expression I>2\s(I)
_cod_data_source_file at2642.cif
_cod_data_source_block I
_cod_database_code 2219750
_cod_database_fobs_code 2219750

loop_
_symmetry_equiv_pos_as_xyz
'x, y, z'
'-x+1/2, -y, z+1/2'
'-x, y+1/2, -z+1/2'
'x+1/2, -y+1/2, -z'
'z, x, y'
'z+1/2, -x+1/2, -y'
'-z+1/2, -x, y+1/2'
'-z, x+1/2, -y+1/2'
'y, z, x'
'-y, z+1/2, -x+1/2'
'y+1/2, -z+1/2, -x'
'-y+1/2, -z, x+1/2'
'y+1/4, x+1/4, z+1/4'
'-y+1/4, -x+3/4, z+3/4'
'y+3/4, -x+1/4, -z+3/4'
'-y+3/4, x+3/4, -z+1/4'
'x+1/4, z+1/4, y+1/4'
'-x+3/4, z+3/4, -y+1/4'
'-x+1/4, -z+3/4, y+3/4'
'x+3/4, -z+1/4, -y+3/4'
'z+1/4, y+1/4, x+1/4'
'z+3/4, -y+1/4, -x+3/4'
'-z+3/4, y+3/4, -x+1/4'
'-z+1/4, -y+3/4, x+3/4'
'x+1/2, y+1/2, z+1/2'
'-x+1, -y+1/2, z+1'
'-x+1/2, y+1, -z+1'
'x+1, -y+1, -z+1/2'
'z+1/2, x+1/2, y+1/2'
'z+1, -x+1, -y+1/2'
'-z+1, -x+1/2, y+1'
'-z+1/2, x+1, -y+1'
'y+1/2, z+1/2, x+1/2'
'-y+1/2, z+1, -x+1'
'y+1, -z+1, -x+1/2'
'-y+1, -z+1/2, x+1'
'y+3/4, x+3/4, z+3/4'
'-y+3/4, -x+5/4, z+5/4'
'y+5/4, -x+3/4, -z+5/4'
'-y+5/4, x+5/4, -z+3/4'
'x+3/4, z+3/4, y+3/4'
'-x+5/4, z+5/4, -y+3/4'
'-x+3/4, -z+5/4, y+5/4'
'x+5/4, -z+3/4, -y+5/4'
'z+3/4, y+3/4, x+3/4'
'z+5/4, -y+3/4, -x+5/4'
'-z+5/4, y+5/4, -x+3/4'
'-z+3/4, -y+5/4, x+5/4'

loop_
_atom_site_type_symbol
_atom_site_label
_atom_site_fract_x
_atom_site_fract_y
_atom_site_fract_z
_atom_site_U_iso_or_equiv
_atom_site_adp_type
_atom_site_calc_flag
_atom_site_refinement_flags
_atom_site_occupancy
_atom_site_disorder_group
Ni Ni1 0.564621(16) 0.435379(16) -0.064621(16) 0.0428(2) Uani d S 1 .
P P1 0.7500 0.6250 1.0000 0.0427(4) Uani d SP 0.67 1
S S1 0.7500 0.6250 1.0000 0.0427(4) Uani d SP 0.33 2
N N1 0.64773(10) 0.44469(11) -0.06574(11) 0.0443(6) Uani d . 1 .
N N2 0.71668(10) 0.50117(12) -0.06248(11) 0.0498(7) Uani d . 1 .
H H2B 0.7340 0.5309 -0.0604 0.060 Uiso calc R 1 .
N N3 0.56297(10) 0.42828(11) 0.02009(10) 0.0444(6) Uani d . 1 .
N N4 0.55652(11) 0.37290(12) 0.08942(11) 0.0502(7) Uani d . 1 .
H H4B 0.5538 0.3435 0.1072 0.060 Uiso calc R 1 .
C C1 0.69498(13) 0.41559(13) -0.06917(13) 0.0462(8) Uani d . 1 .
C C2 0.70405(15) 0.36114(16) -0.07434(15) 0.0594(9) Uani d . 1 .
H H2 0.6758 0.3370 -0.0763 0.071 Uiso calc R 1 .
C C3 0.75637(17) 0.34409(18) -0.07642(16) 0.0744(13) Uani d . 1 .
H H3 0.7638 0.3077 -0.0797 0.089 Uiso calc R 1 .
C C4 0.79858(16) 0.3808(2) -0.07359(16) 0.0707(12) Uani d . 1 .
H H4 0.8335 0.3679 -0.0750 0.085 Uiso calc R 1 .
C C5 0.79104(13) 0.43383(18) -0.06895(15) 0.0627(10) Uani d . 1 .
H H5 0.8197 0.4576 -0.0670 0.075 Uiso calc R 1 .
C C6 0.73810(12) 0.45147(14) -0.06724(14) 0.0473(8) Uani d . 1 .
C C7 0.66286(13) 0.49523(14) -0.06164(13) 0.0443(8) Uani d . 1 .
C C8 0.56226(15) 0.45873(13) 0.06673(14) 0.0487(9) Uani d . 1 .
C C9 0.56566(17) 0.51278(15) 0.07424(15) 0.0645(11) Uani d . 1 .
H H9 0.5681 0.5363 0.0455 0.077 Uiso calc R 1 .
C C10 0.5653(2) 0.53090(18) 0.12671(19) 0.0848(13) Uani d . 1 .
H H10 0.5672 0.5675 0.1333 0.102 Uiso calc R 1 .
C C11 0.5623(2) 0.49628(19) 0.16920(17) 0.0863(14) Uani d . 1 .
H H11 0.5627 0.5102 0.2037 0.104 Uiso calc R 1 .
C C12 0.55859(18) 0.44183(18) 0.16272(14) 0.0698(11) Uani d . 1 .
H H12 0.5562 0.4186 0.1917 0.084 Uiso calc R 1 .
C C13 0.55865(13) 0.42369(14) 0.11042(13) 0.0489(8) Uani d . 1 .
C C14 0.55946(13) 0.37792(14) 0.03571(13) 0.0443(8) Uani d . 1 .
O O1 0.77314(11) 0.59036(9) 0.95604(10) 0.0629(7) Uani d . 1 .

loop_
_atom_site_aniso_label
_atom_site_aniso_U_11
_atom_site_aniso_U_22
_atom_site_aniso_U_33
_atom_site_aniso_U_12
_atom_site_aniso_U_13
_atom_site_aniso_U_23
Ni1 0.0428(2) 0.0428(2) 0.0428(2) -0.00140(19) -0.00140(19) 0.00140(19)
P1 0.0469(6) 0.0341(9) 0.0469(6) 0.000 0.000 0.000
S1 0.0469(6) 0.0341(9) 0.0469(6) 0.000 0.000 0.000
N1 0.0386(14) 0.0485(17) 0.0458(16) 0.0000(13) -0.0006(13) 0.0019(15)
N2 0.0447(17) 0.0543(18) 0.0503(17) -0.0083(14) -0.0009(14) -0.0019(15)
N3 0.0432(16) 0.0445(16) 0.0456(15) 0.0006(15) -0.0046(13) -0.0007(13)
N4 0.0552(19) 0.0518(18) 0.0436(17) -0.0046(14) -0.0034(14) 0.0093(14)
C1 0.049(2) 0.0486(19) 0.0411(18) 0.0030(16) -0.0031(17) -0.0036(15)
C2 0.054(2) 0.060(2) 0.065(2) 0.0073(18) -0.0023(19) -0.0042(19)
C3 0.064(3) 0.076(3) 0.084(3) 0.024(2) -0.003(2) -0.009(2)
C4 0.045(2) 0.097(4) 0.070(3) 0.021(2) -0.002(2) -0.014(2)
C5 0.0439(19) 0.083(3) 0.061(3) 0.000(2) -0.0050(18) -0.016(3)
C6 0.0417(19) 0.064(2) 0.0366(18) 0.0018(16) -0.0048(16) -0.0077(17)
C7 0.044(2) 0.048(2) 0.0410(19) -0.0065(15) -0.0027(15) -0.0012(16)
C8 0.049(2) 0.052(2) 0.0449(19) 0.0051(16) -0.0042(18) -0.0057(16)
C9 0.092(3) 0.050(2) 0.051(2) -0.002(2) -0.009(2) -0.0036(17)
C10 0.124(4) 0.065(3) 0.066(3) 0.006(3) -0.010(3) -0.013(2)
C11 0.133(4) 0.077(3) 0.049(3) 0.001(3) -0.013(3) -0.017(2)
C12 0.093(3) 0.074(3) 0.042(2) -0.006(3) -0.005(2) 0.001(2)
C13 0.050(2) 0.055(2) 0.0423(19) -0.0009(18) -0.0050(16) -0.0006(16)
C14 0.0315(18) 0.053(2) 0.049(2) -0.0032(16) -0.0021(15) 0.0045(17)
O1 0.0818(18) 0.0455(15) 0.0616(17) -0.0077(13) 0.0150(14) -0.0033(12)

loop_
_atom_type_symbol
_atom_type_description
_atom_type_scat_dispersion_real
_atom_type_scat_dispersion_imag
_atom_type_scat_source
C C 0.0033 0.0016 'International Tables Vol C Tables 4.2.6.8 and 6.1.1.4'
H H 0.0000 0.0000 'International Tables Vol C Tables 4.2.6.8 and 6.1.1.4'
N N 0.0061 0.0033 'International Tables Vol C Tables 4.2.6.8 and 6.1.1.4'
O O 0.0106 0.0060 'International Tables Vol C Tables 4.2.6.8 and 6.1.1.4'
P P 0.1023 0.0942 'International Tables Vol C Tables 4.2.6.8 and 6.1.1.4'
Ni Ni 0.3393 1.1124 'International Tables Vol C Tables 4.2.6.8 and 6.1.1.4'
S S 0.1246 0.1234 'International Tables Vol C Tables 4.2.6.8 and 6.1.1.4'

loop_
_geom_angle_atom_site_label_1
_geom_angle_atom_site_label_2
_geom_angle_atom_site_label_3
_geom_angle_site_symmetry_1
_geom_angle_site_symmetry_3
_geom_angle
N1 Ni1 N1 . 7_564 95.67(10)
N1 Ni1 N1 . 10_655 95.67(10)
N1 Ni1 N1 7_564 10_655 95.67(10)
N1 Ni1 N3 . 10_655 78.84(10)
N1 Ni1 N3 7_564 10_655 170.67(9)
N1 Ni1 N3 10_655 10_655 92.40(9)
N1 Ni1 N3 . . 92.40(9)
N1 Ni1 N3 7_564 . 78.84(10)
N1 Ni1 N3 10_655 . 170.67(9)
N3 Ni1 N3 10_655 . 93.75(9)
N1 Ni1 N3 . 7_564 170.67(9)
N1 Ni1 N3 7_564 7_564 92.40(9)
N1 Ni1 N3 10_655 7_564 78.84(10)
N3 Ni1 N3 10_655 7_564 93.75(9)
N3 Ni1 N3 . 7_564 93.75(9)
O1 P1 O1 48_654 22_466 110.22(17)
O1 P1 O1 48_654 . 109.10(9)
O1 P1 O1 22_466 . 109.10(9)
O1 P1 O1 48_654 27_646 109.10(9)
O1 P1 O1 22_466 27_646 109.10(9)
O1 P1 O1 . 27_646 110.22(17)
C7 N1 C1 . . 105.2(3)
C7 N1 Ni1 . . 112.9(2)
C1 N1 Ni1 . . 141.9(2)
C7 N2 C6 . . 107.0(3)
C7 N2 H2B . . 126.5
C6 N2 H2B . . 126.5
C14 N3 C8 . . 105.8(3)
C14 N3 Ni1 . . 112.0(2)
C8 N3 Ni1 . . 142.1(2)
C14 N4 C13 . . 107.0(3)
C14 N4 H4B . . 126.5
C13 N4 H4B . . 126.5
C2 C1 N1 . . 131.2(3)
C2 C1 C6 . . 120.4(3)
N1 C1 C6 . . 108.4(3)
C3 C2 C1 . . 117.6(4)
C3 C2 H2 . . 121.2
C1 C2 H2 . . 121.2
C2 C3 C4 . . 120.7(4)
C2 C3 H3 . . 119.6
C4 C3 H3 . . 119.6
C5 C4 C3 . . 123.0(4)
C5 C4 H4 . . 118.5
C3 C4 H4 . . 118.5
C4 C5 C6 . . 116.6(4)
C4 C5 H5 . . 121.7
C6 C5 H5 . . 121.7
N2 C6 C5 . . 131.7(3)
N2 C6 C1 . . 106.6(3)
C5 C6 C1 . . 121.7(3)
N1 C7 N2 . . 112.8(3)
N1 C7 C14 . 10_655 118.2(3)
N2 C7 C14 . 10_655 128.9(3)
C9 C8 N3 . . 130.9(3)
C9 C8 C13 . . 121.0(3)
N3 C8 C13 . . 108.1(3)
C8 C9 C10 . . 116.9(4)
C8 C9 H9 . . 121.6
C10 C9 H9 . . 121.6
C11 C10 C9 . . 121.7(4)
C11 C10 H10 . . 119.1
C9 C10 H10 . . 119.1
C10 C11 C12 . . 122.5(4)
C10 C11 H11 . . 118.7
C12 C11 H11 . . 118.7
C11 C12 C13 . . 115.8(4)
C11 C12 H12 . . 122.1
C13 C12 H12 . . 122.1
N4 C13 C12 . . 131.5(3)
N4 C13 C8 . . 106.4(3)
C12 C13 C8 . . 122.1(3)
N3 C14 N4 . . 112.7(3)
N3 C14 C7 . 7_564 117.7(3)
N4 C14 C7 . 7_564 129.5(3)

loop_
_geom_bond_atom_site_label_1
_geom_bond_atom_site_label_2
_geom_bond_site_symmetry_2
_geom_bond_distance
Ni1 N1 . 2.088(3)
Ni1 N1 7_564 2.088(3)
Ni1 N1 10_655 2.088(3)
Ni1 N3 10_655 2.122(3)
Ni1 N3 . 2.122(3)
Ni1 N3 7_564 2.122(3)
P1 O1 48_654 1.512(3)
P1 O1 22_466 1.512(3)
P1 O1 . 1.512(3)
P1 O1 27_646 1.512(3)
N1 C7 . 1.321(4)
N1 C1 . 1.388(4)
N2 C7 . 1.352(4)
N2 C6 . 1.356(4)
N2 H2B . 0.8600
N3 C14 . 1.319(4)
N3 C8 . 1.391(4)
N4 C14 . 1.349(4)
N4 C13 . 1.373(4)
N4 H4B . 0.8600
C1 C2 . 1.384(5)
C1 C6 . 1.401(5)
C2 C3 . 1.375(5)
C2 H2 . 0.9300
C3 C4 . 1.398(6)
C3 H3 . 0.9300
C4 C5 . 1.342(6)
C4 H4 . 0.9300
C5 C6 . 1.394(4)
C5 H5 . 0.9300
C7 C14 10_655 1.435(5)
C8 C9 . 1.365(5)
C8 C13 . 1.401(5)
C9 C10 . 1.386(6)
C9 H9 . 0.9300
C10 C11 . 1.370(6)
C10 H10 . 0.9300
C11 C12 . 1.372(6)
C11 H11 . 0.9300
C12 C13 . 1.382(5)
C12 H12 . 0.9300
C14 C7 7_564 1.435(5)

loop_
_geom_hbond_atom_site_label_D
_geom_hbond_atom_site_label_H
_geom_hbond_atom_site_label_A
_geom_hbond_site_symmetry_A
_geom_hbond_distance_DH
_geom_hbond_distance_HA
_geom_hbond_distance_DA
_geom_hbond_angle_DHA
N4 H4B O1 20_465 0.86 1.96 2.766(4) 156.1
N2 H2B O1 1_554 0.86 1.82 2.675(4) 170.0

loop_
_geom_torsion_atom_site_label_1
_geom_torsion_atom_site_label_2
_geom_torsion_atom_site_label_3
_geom_torsion_atom_site_label_4
_geom_torsion_site_symmetry_1
_geom_torsion_site_symmetry_4
_geom_torsion
N1 Ni1 N1 C7 7_564 . -168.5(2)
N1 Ni1 N1 C7 10_655 . 95.2(3)
N3 Ni1 N1 C7 10_655 . 3.9(2)
N3 Ni1 N1 C7 . . -89.5(3)
N3 Ni1 N1 C7 7_564 . 41.7(7)
N1 Ni1 N1 C1 7_564 . 11.1(4)
N1 Ni1 N1 C1 10_655 . -85.2(3)
N3 Ni1 N1 C1 10_655 . -176.5(4)
N3 Ni1 N1 C1 . . 90.1(4)
N3 Ni1 N1 C1 7_564 . -138.6(6)
N1 Ni1 N3 C14 . . -100.0(2)
N1 Ni1 N3 C14 7_564 . -4.7(2)
N1 Ni1 N3 C14 10_655 . 49.9(7)
N3 Ni1 N3 C14 10_655 . -178.9(2)
N3 Ni1 N3 C14 7_564 . 87.1(3)
N1 Ni1 N3 C8 . . 83.5(4)
N1 Ni1 N3 C8 7_564 . 178.8(4)
N1 Ni1 N3 C8 10_655 . -126.7(6)
N3 Ni1 N3 C8 10_655 . 4.5(4)
N3 Ni1 N3 C8 7_564 . -89.5(3)
C7 N1 C1 C2 . . -179.6(4)
Ni1 N1 C1 C2 . . 0.7(7)
C7 N1 C1 C6 . . -0.4(4)
Ni1 N1 C1 C6 . . 180.0(3)
N1 C1 C2 C3 . . -179.6(3)
C6 C1 C2 C3 . . 1.2(5)
C1 C2 C3 C4 . . -0.3(6)
C2 C3 C4 C5 . . -0.2(6)
C3 C4 C5 C6 . . -0.3(6)
C7 N2 C6 C5 . . -178.5(4)
C7 N2 C6 C1 . . 0.0(4)
C4 C5 C6 N2 . . 179.5(4)
C4 C5 C6 C1 . . 1.3(6)
C2 C1 C6 N2 . . 179.6(3)
N1 C1 C6 N2 . . 0.3(4)
C2 C1 C6 C5 . . -1.8(5)
N1 C1 C6 C5 . . 178.9(3)
C1 N1 C7 N2 . . 0.4(4)
Ni1 N1 C7 N2 . . -179.9(2)
C1 N1 C7 C14 . 10_655 177.6(3)
Ni1 N1 C7 C14 . 10_655 -2.6(4)
C6 N2 C7 N1 . . -0.2(4)
C6 N2 C7 C14 . 10_655 -177.1(3)
C14 N3 C8 C9 . . 178.8(4)
Ni1 N3 C8 C9 . . -4.5(7)
C14 N3 C8 C13 . . 0.5(4)
Ni1 N3 C8 C13 . . 177.2(3)
N3 C8 C9 C10 . . -178.2(4)
C13 C8 C9 C10 . . 0.0(6)
C8 C9 C10 C11 . . 0.7(7)
C9 C10 C11 C12 . . -1.0(8)
C10 C11 C12 C13 . . 0.6(8)
C14 N4 C13 C12 . . -178.1(4)
C14 N4 C13 C8 . . 0.8(4)
C11 C12 C13 N4 . . 178.7(4)
C11 C12 C13 C8 . . 0.0(6)
C9 C8 C13 N4 . . -179.3(3)
N3 C8 C13 N4 . . -0.8(4)
C9 C8 C13 C12 . . -0.3(6)
N3 C8 C13 C12 . . 178.2(4)
C8 N3 C14 N4 . . 0.0(4)
Ni1 N3 C14 N4 . . -177.9(2)
C8 N3 C14 C7 . 7_564 -177.4(3)
Ni1 N3 C14 C7 . 7_564 4.8(3)
C13 N4 C14 N3 . . -0.5(4)
C13 N4 C14 C7 . 7_564 176.5(3)
